data_1540606
loop_
_publ_author_name
'Marsini, Maurice A.'
'Reeves, Jonathan T.'
'Desrosiers, Jean-Nicolas'
'Herbage, Melissa A.'
'Savoie, Jolaine'
'Li, Zhibin'
'Fandrick, Keith R.'
'Sader, C. Avery'
'McKibben, Bryan'
'Gao, Donghong A.'
'Cui, Jianwen'
'Gonnella, Nina C.'
'Lee, Heewon'
'Wei, Xudong'
'Roschangar, Frank'
'Lu, Bruce Z.'
'Senanayake, Chris H.'

_publ_section_title
;
 Diastereoselective Synthesis of \a-Quaternary Aziridine-2-carboxylates
 via Aza-Corey-Chaykovsky Aziridination of N-tert-Butanesulfinyl Ketimino
 Esters.
;
_journal_issue 22
_journal_name_full 'Organic letters'
_journal_page_first 5614
_journal_page_last 5617
_journal_paper_doi 10.1021/acs.orglett.5b02838
_journal_volume 17
_journal_year 2015
_chemical_formula_sum 'C12 H17 N O3 S2'
_chemical_formula_weight 287.38
_space_group_crystal_system orthorhombic
_space_group_IT_number 19
_space_group_name_Hall 'P 2ac 2ab'
_space_group_name_H-M_alt 'P 21 21 21'
_symmetry_space_group_name_Hall 'P 2ac 2ab'
_symmetry_space_group_name_H-M 'P 21 21 21'
_atom_sites_solution_hydrogens geom
_audit_creation_method SHELXL-2014/7
_cell_angle_alpha 90
_cell_angle_beta 90
_cell_angle_gamma 90
_cell_formula_units_Z 8
_cell_length_a 8.7469(2)
_cell_length_b 13.4624(3)
_cell_length_c 24.6866(5)
_cell_measurement_temperature 100(2)
_cell_volume 2906.95(11)
_computing_structure_refinement 'SHELXL-2014/7 (Sheldrick, 2014)'
_diffrn_ambient_temperature 100(2)
_diffrn_measured_fraction_theta_full 0.972
_diffrn_measured_fraction_theta_max 0.972
_diffrn_radiation_type CuK\a
_diffrn_radiation_wavelength 1.54178
_diffrn_reflns_av_R_equivalents 0.0210
_diffrn_reflns_av_unetI/netI 0.0307
_diffrn_reflns_laue_measured_fraction_full 0.972
_diffrn_reflns_laue_measured_fraction_max 0.972
_diffrn_reflns_limit_h_max 9
_diffrn_reflns_limit_h_min -10
_diffrn_reflns_limit_k_max 15
_diffrn_reflns_limit_k_min -15
_diffrn_reflns_limit_l_max 29
_diffrn_reflns_limit_l_min -29
_diffrn_reflns_number 13540
_diffrn_reflns_point_group_measured_fraction_full 0.956
_diffrn_reflns_point_group_measured_fraction_max 0.956
_diffrn_reflns_theta_full 66.612
_diffrn_reflns_theta_max 66.612
_diffrn_reflns_theta_min 3.581
_exptl_absorpt_coefficient_mu 3.334
_exptl_crystal_density_diffrn 1.313
_exptl_crystal_F_000 1216
_exptl_crystal_size_max 0.150
_exptl_crystal_size_mid 0.100
_exptl_crystal_size_min 0.050
_refine_diff_density_max 0.250
_refine_diff_density_min -0.362
_refine_diff_density_rms 0.078
_refine_ls_abs_structure_details
;
 Flack x determined using 1980 quotients [(I+)-(I-)]/[(I+)+(I-)]
 (Parsons, Flack and Wagner, Acta Cryst. B69 (2013) 249-259).
;
_refine_ls_abs_structure_Flack 0.024(5)
_refine_ls_extinction_method none
_refine_ls_goodness_of_fit_ref 1.080
_refine_ls_hydrogen_treatment constr
_refine_ls_matrix_type full
_refine_ls_number_parameters 333
_refine_ls_number_reflns 4915
_refine_ls_number_restraints 0
_refine_ls_restrained_S_all 1.080
_refine_ls_R_factor_all 0.0237
_refine_ls_R_factor_gt 0.0231
_refine_ls_shift/su_max 0.001
_refine_ls_shift/su_mean 0.000
_refine_ls_structure_factor_coef Fsqd
_refine_ls_weighting_details 'w=1/[\s^2^(Fo^2^)+(0.0346P)^2^+0.2284P] where P=(Fo^2^+2Fc^2^)/3'
_refine_ls_weighting_scheme calc
_refine_ls_wR_factor_gt 0.0606
_refine_ls_wR_factor_ref 0.0610
_reflns_Friedel_coverage 0.728
_reflns_friedel_fraction_full 0.936
_reflns_friedel_fraction_max 0.936
_reflns_number_gt 4800
_reflns_number_total 4915
_reflns_threshold_expression 'I > 2\s(I)'
_cod_depositor_comments
;

2019-01-25
Z value and formula fixed to values more according to usual
chemical conventions.                 miguel
;
_cod_original_formula_sum 'C24 H34 N2 O6 S4'
_cod_original_formula_weight 574.77
_cod_original_formula_units_Z 4
_cod_data_source_file ol5b02838_si_001.cif
_cod_data_source_block scan_0m_P212121
_cod_database_code 1540606
_shelx_shelxl_version_number 2014/7
_shelx_space_group_comment
;
The symmetry employed for this shelxl refinement is uniquely defined
by the following loop, which should always be used as a source of
symmetry information in preference to the above space-group names.
They are only intended as comments.
;
_shelx_estimated_absorpt_t_min 0.635
_shelx_estimated_absorpt_t_max 0.851

loop_
_space_group_symop_operation_xyz
'x, y, z'
'x+1/2, -y+1/2, -z'
'-x, y+1/2, -z+1/2'
'-x+1/2, -y, z+1/2'

loop_
_atom_site_label
_atom_site_type_symbol
_atom_site_fract_x
_atom_site_fract_y
_atom_site_fract_z
_atom_site_U_iso_or_equiv
_atom_site_adp_type
_atom_site_occupancy
_atom_site_site_symmetry_order
_atom_site_calc_flag
_atom_site_refinement_flags_posn
_atom_site_refinement_flags_adp
S1 S -0.14701(7) 1.29307(4) 0.13564(2) 0.01607(13) Uani 1 1 d . .
S2 S -0.64333(7) 1.17870(4) 0.12340(2) 0.01824(13) Uani 1 1 d . .
S3 S 0.36916(7) 0.74155(4) 0.06427(2) 0.01500(13) Uani 1 1 d . .
S4 S -0.12637(7) 0.69775(4) 0.12721(2) 0.01911(13) Uani 1 1 d . .
O1 O -0.2049(2) 1.04411(12) 0.19400(6) 0.0182(4) Uani 1 1 d . .
O2 O -0.0235(2) 1.22156(12) 0.14841(6) 0.0185(4) Uani 1 1 d . .
O3 O -0.1368(2) 1.02647(11) 0.10616(6) 0.0193(4) Uani 1 1 d . .
O4 O 0.3769(2) 0.66418(11) 0.20783(6) 0.0184(3) Uani 1 1 d . .
O5 O 0.49845(19) 0.74886(13) 0.10305(6) 0.0202(4) Uani 1 1 d . .
N1 N 0.2003(2) 0.72251(14) 0.09521(7) 0.0151(4) Uani 1 1 d . .
O0AA O 0.3224(2) 0.82818(12) 0.20381(6) 0.0185(4) Uani 1 1 d . .
C1 C -0.1180(4) 0.94638(18) 0.26856(10) 0.0288(6) Uani 1 1 d . .
H1A H -0.1010 1.0071 0.2896 0.043 Uiso 1 1 calc R U
H1B H -0.0456 0.8951 0.2803 0.043 Uiso 1 1 calc R U
H1C H -0.2227 0.9229 0.2744 0.043 Uiso 1 1 calc R U
C2 C -0.0943(3) 0.96782(18) 0.20953(10) 0.0249(6) Uani 1 1 d . .
H2A H 0.0112 0.9918 0.2032 0.030 Uiso 1 1 calc R U
H2B H -0.1105 0.9069 0.1879 0.030 Uiso 1 1 calc R U
C3 C -0.2096(3) 1.06575(16) 0.14145(9) 0.0142(5) Uani 1 1 d . .
C4 C -0.3341(3) 1.14247(16) 0.12988(8) 0.0139(5) Uani 1 1 d . .
N5 N -0.3150(2) 1.23662(14) 0.12421(8) 0.0174(4) Uani 1 1 d . .
C6 C -0.1137(3) 1.33449(17) 0.06492(10) 0.0211(5) Uani 1 1 d . .
C7 C 0.0388(3) 1.3887(2) 0.06798(13) 0.0335(7) Uani 1 1 d . .
H7A H 0.0673 1.4123 0.0318 0.050 Uiso 1 1 calc R U
H7B H 0.1176 1.3432 0.0815 0.050 Uiso 1 1 calc R U
H7C H 0.0297 1.4454 0.0926 0.050 Uiso 1 1 calc R U
C8 C -0.2420(4) 1.4058(2) 0.04954(12) 0.0320(7) Uani 1 1 d . .
H8A H -0.2490 1.4587 0.0767 0.048 Uiso 1 1 calc R U
H8B H -0.3391 1.3696 0.0480 0.048 Uiso 1 1 calc R U
H8C H -0.2203 1.4351 0.0140 0.048 Uiso 1 1 calc R U
C9 C -0.4855(3) 1.10108(17) 0.12290(9) 0.0148(5) Uani 1 1 d . .
C10 C -0.7637(3) 1.08115(19) 0.11259(9) 0.0211(5) Uani 1 1 d . .
H10 H -0.8715 1.0877 0.1098 0.025 Uiso 1 1 calc R U
C11 C -0.6888(3) 0.99297(18) 0.10837(9) 0.0185(5) Uani 1 1 d . .
H11 H -0.7380 0.9312 0.1019 0.022 Uiso 1 1 calc R U
C12 C -0.5277(3) 1.00412(18) 0.11479(9) 0.0190(5) Uani 1 1 d . .
H12 H -0.4574 0.9504 0.1136 0.023 Uiso 1 1 calc R U
C13 C -0.1053(4) 1.2444(2) 0.02786(10) 0.0287(6) Uani 1 1 d . .
H13A H -0.0735 1.2655 -0.0084 0.043 Uiso 1 1 calc R U
H13B H -0.2061 1.2129 0.0258 0.043 Uiso 1 1 calc R U
H13C H -0.0309 1.1969 0.0423 0.043 Uiso 1 1 calc R U
C14 C 0.5248(3) 0.6190(2) -0.00075(10) 0.0223(5) Uani 1 1 d . .
H14A H 0.5364 0.5560 -0.0202 0.033 Uiso 1 1 calc R U
H14B H 0.6122 0.6287 0.0235 0.033 Uiso 1 1 calc R U
H14C H 0.5203 0.6737 -0.0269 0.033 Uiso 1 1 calc R U
C15 C 0.3771(3) 0.61686(16) 0.03249(9) 0.0169(5) Uani 1 1 d . .
C16 C 0.1824(3) 0.72281(15) 0.14696(8) 0.0134(5) Uani 1 1 d . .
C17 C 0.3093(3) 0.73347(16) 0.18908(8) 0.0139(5) Uani 1 1 d . .
C18 C 0.4406(3) 0.8503(2) 0.24413(10) 0.0256(6) Uani 1 1 d . .
H18A H 0.5434 0.8455 0.2276 0.031 Uiso 1 1 calc R U
H18B H 0.4346 0.8026 0.2746 0.031 Uiso 1 1 calc R U
C19 C 0.4115(4) 0.9543(2) 0.26386(12) 0.0329(7) Uani 1 1 d . .
H19A H 0.4123 1.0001 0.2330 0.049 Uiso 1 1 calc R U
H19B H 0.4915 0.9734 0.2896 0.049 Uiso 1 1 calc R U
H19C H 0.3116 0.9571 0.2818 0.049 Uiso 1 1 calc R U
C20 C 0.0315(3) 0.70884(16) 0.16896(9) 0.0142(5) Uani 1 1 d . .
C21 C -0.2444(3) 0.68263(18) 0.18188(10) 0.0215(5) Uani 1 1 d . .
H21 H -0.3517 0.6730 0.1791 0.026 Uiso 1 1 calc R U
C22 C -0.1679(3) 0.68587(17) 0.22967(9) 0.0198(5) Uani 1 1 d . .
H22 H -0.2156 0.6787 0.2640 0.024 Uiso 1 1 calc R U
C23 C -0.0097(3) 0.70112(17) 0.22263(9) 0.0166(5) Uani 1 1 d . .
H23 H 0.0609 0.7056 0.2518 0.020 Uiso 1 1 calc R U
C24 C 0.2376(3) 0.6066(2) -0.00385(9) 0.0213(5) Uani 1 1 d . .
H24A H 0.2333 0.6629 -0.0290 0.032 Uiso 1 1 calc R U
H24B H 0.1449 0.6057 0.0185 0.032 Uiso 1 1 calc R U
H24C H 0.2446 0.5445 -0.0245 0.032 Uiso 1 1 calc R U
C25 C 0.3846(3) 0.53810(17) 0.07670(9) 0.0203(5) Uani 1 1 d . .
H25A H 0.2904 0.5400 0.0982 0.030 Uiso 1 1 calc R U
H25B H 0.4725 0.5512 0.1003 0.030 Uiso 1 1 calc R U
H25C H 0.3957 0.4724 0.0601 0.030 Uiso 1 1 calc R U

loop_
_atom_site_aniso_label
_atom_site_aniso_U_11
_atom_site_aniso_U_22
_atom_site_aniso_U_33
_atom_site_aniso_U_23
_atom_site_aniso_U_13
_atom_site_aniso_U_12
S1 0.0163(3) 0.0152(2) 0.0167(2) -0.00182(19) -0.0018(2) -0.0014(2)
S2 0.0154(3) 0.0187(3) 0.0206(3) 0.0018(2) 0.0014(2) 0.0030(2)
S3 0.0136(3) 0.0164(3) 0.0150(2) 0.00134(19) 0.0017(2) -0.0006(2)
S4 0.0141(3) 0.0275(3) 0.0158(2) 0.0004(2) -0.0019(2) -0.0010(2)
O1 0.0202(10) 0.0175(8) 0.0170(8) 0.0019(6) -0.0013(7) 0.0046(7)
O2 0.0173(10) 0.0201(8) 0.0182(7) 0.0015(6) -0.0055(7) -0.0006(7)
O3 0.0152(9) 0.0225(8) 0.0204(8) -0.0063(6) -0.0001(7) 0.0031(7)
O4 0.0143(9) 0.0193(8) 0.0215(8) 0.0040(6) -0.0026(7) 0.0015(7)
O5 0.0162(9) 0.0250(9) 0.0195(8) 0.0001(7) -0.0003(7) -0.0045(7)
N1 0.0145(11) 0.0169(10) 0.0141(8) -0.0004(7) 0.0013(8) 0.0014(8)
O0AA 0.0196(10) 0.0162(8) 0.0197(8) -0.0038(6) -0.0051(7) -0.0015(6)
C1 0.0414(19) 0.0178(12) 0.0272(13) 0.0041(9) -0.0133(13) 0.0020(12)
C2 0.0264(16) 0.0200(12) 0.0283(13) 0.0012(10) -0.0056(11) 0.0093(10)
C3 0.0113(12) 0.0142(10) 0.0171(11) -0.0014(9) -0.0024(9) -0.0029(9)
C4 0.0141(13) 0.0179(11) 0.0098(9) -0.0004(8) 0.0014(9) 0.0011(9)
N5 0.0167(11) 0.0176(10) 0.0178(9) -0.0010(8) 0.0024(8) 0.0001(8)
C6 0.0195(15) 0.0218(11) 0.0221(11) 0.0077(9) -0.0002(11) -0.0021(10)
C7 0.0245(17) 0.0333(15) 0.0426(16) 0.0149(13) -0.0001(14) -0.0076(12)
C8 0.0287(17) 0.0296(15) 0.0378(15) 0.0127(12) -0.0058(13) 0.0029(12)
C9 0.0147(13) 0.0167(11) 0.0132(10) 0.0031(9) 0.0010(9) 0.0009(9)
C10 0.0134(14) 0.0309(13) 0.0190(11) 0.0050(10) -0.0009(10) 0.0000(10)
C11 0.0158(14) 0.0165(11) 0.0232(11) 0.0034(9) -0.0014(10) -0.0016(9)
C12 0.0172(14) 0.0171(11) 0.0225(11) 0.0027(10) -0.0013(10) 0.0014(10)
C13 0.0349(18) 0.0341(14) 0.0172(11) 0.0043(10) 0.0032(11) 0.0013(13)
C14 0.0197(14) 0.0252(13) 0.0219(12) 0.0001(10) 0.0062(11) 0.0009(10)
C15 0.0168(13) 0.0178(11) 0.0161(10) -0.0012(8) 0.0025(10) -0.0003(10)
C16 0.0151(13) 0.0099(10) 0.0151(10) -0.0007(8) -0.0011(9) 0.0028(8)
C17 0.0120(12) 0.0162(11) 0.0135(10) 0.0003(8) 0.0025(9) -0.0017(9)
C18 0.0205(15) 0.0317(14) 0.0246(12) -0.0078(11) -0.0056(11) -0.0038(11)
C19 0.0346(19) 0.0320(15) 0.0321(14) -0.0137(12) 0.0024(13) -0.0118(12)
C20 0.0148(13) 0.0120(10) 0.0157(10) 0.0003(8) -0.0014(9) 0.0015(9)
C21 0.0131(14) 0.0231(12) 0.0283(12) 0.0017(10) 0.0022(10) -0.0001(10)
C22 0.0187(15) 0.0218(12) 0.0189(11) 0.0022(9) 0.0057(10) 0.0027(10)
C23 0.0187(14) 0.0164(11) 0.0148(10) 0.0001(9) -0.0001(9) 0.0025(9)
C24 0.0209(15) 0.0258(13) 0.0170(11) -0.0030(10) 0.0010(10) -0.0001(10)
C25 0.0191(14) 0.0179(11) 0.0239(12) 0.0015(9) 0.0039(11) -0.0002(10)

loop_
_atom_type_symbol
_atom_type_description
_atom_type_scat_dispersion_real
_atom_type_scat_dispersion_imag
_atom_type_scat_source
C C 0.0181 0.0091 'International Tables Vol C Tables 4.2.6.8 and 6.1.1.4'
H H 0.0000 0.0000 'International Tables Vol C Tables 4.2.6.8 and 6.1.1.4'
N N 0.0311 0.0180 'International Tables Vol C Tables 4.2.6.8 and 6.1.1.4'
O O 0.0492 0.0322 'International Tables Vol C Tables 4.2.6.8 and 6.1.1.4'
S S 0.3331 0.5567 'International Tables Vol C Tables 4.2.6.8 and 6.1.1.4'

loop_
_geom_angle_atom_site_label_1
_geom_angle_atom_site_label_2
_geom_angle_atom_site_label_3
_geom_angle
O2 S1 N5 112.36(10)
O2 S1 C6 106.33(11)
N5 S1 C6 96.62(11)
C10 S2 C9 91.50(12)
O5 S3 N1 112.71(9)
O5 S3 C15 107.72(11)
N1 S3 C15 94.99(10)
C21 S4 C20 91.26(12)
C3 O1 C2 115.46(19)
C16 N1 S3 123.84(18)
C17 O0AA C18 116.14(18)
C2 C1 H1A 109.5
C2 C1 H1B 109.5
H1A C1 H1B 109.5
C2 C1 H1C 109.5
H1A C1 H1C 109.5
H1B C1 H1C 109.5
O1 C2 C1 107.4(2)
O1 C2 H2A 110.2
C1 C2 H2A 110.2
O1 C2 H2B 110.2
C1 C2 H2B 110.2
H2A C2 H2B 108.5
O3 C3 O1 126.5(2)
O3 C3 C4 122.7(2)
O1 C3 C4 110.62(19)
N5 C4 C9 119.0(2)
N5 C4 C3 126.4(2)
C9 C4 C3 114.48(19)
C4 N5 S1 122.79(18)
C13 C6 C7 111.7(2)
C13 C6 C8 112.8(2)
C7 C6 C8 110.8(2)
C13 C6 S1 109.52(16)
C7 C6 S1 103.58(18)
C8 C6 S1 107.95(18)
C6 C7 H7A 109.5
C6 C7 H7B 109.5
H7A C7 H7B 109.5
C6 C7 H7C 109.5
H7A C7 H7C 109.5
H7B C7 H7C 109.5
C6 C8 H8A 109.5
C6 C8 H8B 109.5
H8A C8 H8B 109.5
C6 C8 H8C 109.5
H8A C8 H8C 109.5
H8B C8 H8C 109.5
C12 C9 C4 129.1(2)
C12 C9 S2 111.17(19)
C4 C9 S2 119.77(17)
C11 C10 S2 112.8(2)
C11 C10 H10 123.6
S2 C10 H10 123.6
C10 C11 C12 112.1(2)
C10 C11 H11 124.0
C12 C11 H11 124.0
C9 C12 C11 112.5(2)
C9 C12 H12 123.8
C11 C12 H12 123.8
C6 C13 H13A 109.5
C6 C13 H13B 109.5
H13A C13 H13B 109.5
C6 C13 H13C 109.5
H13A C13 H13C 109.5
H13B C13 H13C 109.5
C15 C14 H14A 109.5
C15 C14 H14B 109.5
H14A C14 H14B 109.5
C15 C14 H14C 109.5
H14A C14 H14C 109.5
H14B C14 H14C 109.5
C24 C15 C25 113.2(2)
C24 C15 C14 111.26(18)
C25 C15 C14 111.2(2)
C24 C15 S3 107.58(17)
C25 C15 S3 109.19(15)
C14 C15 S3 103.96(16)
N1 C16 C20 119.0(2)
N1 C16 C17 126.0(2)
C20 C16 C17 114.95(18)
O4 C17 O0AA 126.7(2)
O4 C17 C16 123.3(2)
O0AA C17 C16 109.78(18)
O0AA C18 C19 106.8(2)
O0AA C18 H18A 110.4
C19 C18 H18A 110.4
O0AA C18 H18B 110.4
C19 C18 H18B 110.4
H18A C18 H18B 108.6
C18 C19 H19A 109.5
C18 C19 H19B 109.5
H19A C19 H19B 109.5
C18 C19 H19C 109.5
H19A C19 H19C 109.5
H19B C19 H19C 109.5
C23 C20 C16 127.8(2)
C23 C20 S4 110.99(18)
C16 C20 S4 121.23(16)
C22 C21 S4 112.6(2)
C22 C21 H21 123.7
S4 C21 H21 123.7
C21 C22 C23 112.4(2)
C21 C22 H22 123.8
C23 C22 H22 123.8
C20 C23 C22 112.7(2)
C20 C23 H23 123.6
C22 C23 H23 123.6
C15 C24 H24A 109.5
C15 C24 H24B 109.5
H24A C24 H24B 109.5
C15 C24 H24C 109.5
H24A C24 H24C 109.5
H24B C24 H24C 109.5
C15 C25 H25A 109.5
C15 C25 H25B 109.5
H25A C25 H25B 109.5
C15 C25 H25C 109.5
H25A C25 H25C 109.5
H25B C25 H25C 109.5

loop_
_geom_bond_atom_site_label_1
_geom_bond_atom_site_label_2
_geom_bond_distance
S1 O2 1.4812(18)
S1 N5 1.678(2)
S1 C6 1.856(2)
S2 C10 1.704(3)
S2 C9 1.731(2)
S3 O5 1.4849(17)
S3 N1 1.682(2)
S3 C15 1.854(2)
S4 C21 1.711(3)
S4 C20 1.730(2)
O1 C3 1.330(3)
O1 C2 1.462(3)
O3 C3 1.202(3)
O4 C17 1.198(3)
N1 C16 1.287(3)
O0AA C17 1.331(3)
O0AA C18 1.466(3)
C1 C2 1.500(4)
C1 H1A 0.9800
C1 H1B 0.9800
C1 H1C 0.9800
C2 H2A 0.9900
C2 H2B 0.9900
C3 C4 1.528(3)
C4 N5 1.286(3)
C4 C9 1.447(3)
C6 C13 1.521(4)
C6 C7 1.522(4)
C6 C8 1.525(4)
C7 H7A 0.9800
C7 H7B 0.9800
C7 H7C 0.9800
C8 H8A 0.9800
C8 H8B 0.9800
C8 H8C 0.9800
C9 C12 1.371(3)
C10 C11 1.360(4)
C10 H10 0.9500
C11 C12 1.426(4)
C11 H11 0.9500
C12 H12 0.9500
C13 H13A 0.9800
C13 H13B 0.9800
C13 H13C 0.9800
C14 C15 1.531(3)
C14 H14A 0.9800
C14 H14B 0.9800
C14 H14C 0.9800
C15 C24 1.521(4)
C15 C25 1.523(3)
C16 C20 1.440(3)
C16 C17 1.528(3)
C18 C19 1.504(4)
C18 H18A 0.9900
C18 H18B 0.9900
C19 H19A 0.9800
C19 H19B 0.9800
C19 H19C 0.9800
C20 C23 1.377(3)
C21 C22 1.357(3)
C21 H21 0.9500
C22 C23 1.410(4)
C22 H22 0.9500
C23 H23 0.9500
C24 H24A 0.9800
C24 H24B 0.9800
C24 H24C 0.9800
C25 H25A 0.9800
C25 H25B 0.9800
C25 H25C 0.9800

loop_
_geom_torsion_atom_site_label_1
_geom_torsion_atom_site_label_2
_geom_torsion_atom_site_label_3
_geom_torsion_atom_site_label_4
_geom_torsion
O5 S3 N1 C16 5.7(2)
C15 S3 N1 C16 117.3(2)
C3 O1 C2 C1 -174.0(2)
C2 O1 C3 O3 2.9(3)
C2 O1 C3 C4 177.31(19)
O3 C3 C4 N5 -87.1(3)
O1 C3 C4 N5 98.3(3)
O3 C3 C4 C9 90.4(3)
O1 C3 C4 C9 -84.2(2)
C9 C4 N5 S1 175.64(15)
C3 C4 N5 S1 -7.0(3)
O2 S1 N5 C4 4.6(2)
C6 S1 N5 C4 115.3(2)
O2 S1 C6 C13 55.0(2)
N5 S1 C6 C13 -60.7(2)
O2 S1 C6 C7 -64.30(19)
N5 S1 C6 C7 -179.96(17)
O2 S1 C6 C8 178.16(17)
N5 S1 C6 C8 62.50(19)
N5 C4 C9 C12 163.6(2)
C3 C4 C9 C12 -14.0(3)
N5 C4 C9 S2 -15.5(3)
C3 C4 C9 S2 166.84(15)
C10 S2 C9 C12 -0.18(18)
C10 S2 C9 C4 179.09(19)
C9 S2 C10 C11 -0.35(19)
S2 C10 C11 C12 0.8(3)
C4 C9 C12 C11 -178.5(2)
S2 C9 C12 C11 0.6(3)
C10 C11 C12 C9 -0.9(3)
O5 S3 C15 C24 175.64(15)
N1 S3 C15 C24 59.87(16)
O5 S3 C15 C25 52.4(2)
N1 S3 C15 C25 -63.35(19)
O5 S3 C15 C14 -66.27(17)
N1 S3 C15 C14 177.95(16)
S3 N1 C16 C20 178.00(16)
S3 N1 C16 C17 -4.2(3)
C18 O0AA C17 O4 5.2(3)
C18 O0AA C17 C16 -179.80(19)
N1 C16 C17 O4 -89.9(3)
C20 C16 C17 O4 88.0(3)
N1 C16 C17 O0AA 94.9(3)
C20 C16 C17 O0AA -87.2(2)
C17 O0AA C18 C19 -167.3(2)
N1 C16 C20 C23 175.9(2)
C17 C16 C20 C23 -2.1(3)
N1 C16 C20 S4 -3.2(3)
C17 C16 C20 S4 178.78(15)
C21 S4 C20 C23 -0.18(19)
C21 S4 C20 C16 179.03(19)
C20 S4 C21 C22 0.0(2)
S4 C21 C22 C23 0.1(3)
C16 C20 C23 C22 -178.9(2)
S4 C20 C23 C22 0.3(3)
C21 C22 C23 C20 -0.3(3)
